data_4322003
loop_
_publ_author_name
'Bert D. Alleyne'
'Hazel-Ann Hosein'
'Hema Jaggernauth'
'Lincoln A. Hall'
'Andrew J. P. White'
'David J. Williams'

_publ_section_title
;
 First Row Transition Metal Complexes of 1-Methylcyclobutenedione, a
 Monosubstituted Squarate Ligand
;
_journal_name_full 'Inorganic Chemistry'
_journal_page_first 2416
_journal_page_last 2421
_journal_paper_doi 10.1021/ic981011k
_journal_volume 38
_journal_year 1999
_chemical_formula_sum 'C10 H14 O10 Zn'
_chemical_formula_weight 359.58
_chemical_name_systematic
; 
 ? 
;
_space_group_IT_number 14
_symmetry_cell_setting monoclinic
_symmetry_space_group_name_Hall '-P 2yn'
_symmetry_space_group_name_H-M 'P 1 21/n 1'
_atom_sites_solution_hydrogens geom
_atom_sites_solution_primary direct
_atom_sites_solution_secondary difmap
_audit_creation_method SHELXL
_cell_angle_alpha 90.00
_cell_angle_beta 93.606(9)
_cell_angle_gamma 90.00
_cell_formula_units_Z 4
_cell_length_a 8.7929(9)
_cell_length_b 15.9814(9)
_cell_length_c 9.7924(4)
_cell_measurement_reflns_used 25
_cell_measurement_temperature 293(2)
_cell_measurement_theta_max 24.97
_cell_measurement_theta_min 10.91
_cell_volume 1373.33(17)
_computing_cell_refinement 'Siemens XSCANS'
_computing_data_collection 'Siemens XSCANS'
_computing_data_reduction 'Siemens SHELXTL'
_computing_molecular_graphics 'Siemens SHELXTL'
_computing_publication_material 'Siemens SHELXTL'
_computing_structure_refinement 'SHELXL-93 (Sheldrick, 1993)'
_computing_structure_solution 'SHELXS-86 (Sheldrick, 1990)'
_diffrn_ambient_temperature 293(2)
_diffrn_measurement_device 'Siemens P4'
_diffrn_measurement_method '\w scans'
_diffrn_radiation_monochromator graphite
_diffrn_radiation_source 'fine-focus sealed tube'
_diffrn_radiation_type CuK\a
_diffrn_radiation_wavelength 1.54178
_diffrn_reflns_av_R_equivalents 0.0308
_diffrn_reflns_av_sigmaI/netI 0.0286
_diffrn_reflns_limit_h_max 10
_diffrn_reflns_limit_h_min -9
_diffrn_reflns_limit_k_max 18
_diffrn_reflns_limit_k_min -13
_diffrn_reflns_limit_l_max 11
_diffrn_reflns_limit_l_min -8
_diffrn_reflns_number 2438
_diffrn_reflns_theta_max 64.00
_diffrn_reflns_theta_min 5.31
_diffrn_standards_decay_% 2.05
_diffrn_standards_interval_count 97
_diffrn_standards_number 3
_exptl_absorpt_coefficient_mu 2.982
_exptl_absorpt_correction_T_max 0.3136
_exptl_absorpt_correction_T_min 0.2153
_exptl_absorpt_correction_type Semi-empirical
_exptl_crystal_colour Clear
_exptl_crystal_density_diffrn 1.739
_exptl_crystal_description Blocks
_exptl_crystal_F_000 736
_exptl_crystal_size_max 0.40
_exptl_crystal_size_mid 0.38
_exptl_crystal_size_min 0.35
_refine_diff_density_max 0.325
_refine_diff_density_min -0.396
_refine_diff_density_rms 0.072
_refine_ls_extinction_coef 0.0078(4)
_refine_ls_extinction_expression Fc^*^=kFc[1+0.001xFc^2^\l^3^/sin(2\q)]^-1/4^
_refine_ls_extinction_method SHELXL
_refine_ls_goodness_of_fit_all 1.149
_refine_ls_goodness_of_fit_obs 1.182
_refine_ls_matrix_type full
_refine_ls_number_parameters 223
_refine_ls_number_reflns 2282
_refine_ls_number_restraints 8
_refine_ls_restrained_S_all 1.146
_refine_ls_restrained_S_obs 1.180
_refine_ls_R_factor_all 0.0410
_refine_ls_R_factor_obs 0.0355
_refine_ls_shift/esd_max -0.002
_refine_ls_shift/esd_mean 0.000
_refine_ls_structure_factor_coef Fsqd
_refine_ls_weighting_details 'w=1/[\s^2^(Fo^2^)+(0.0458P)^2^+0.9239P] where P=(Fo^2^+2Fc^2^)/3'
_refine_ls_weighting_scheme calc
_refine_ls_wR_factor_all 0.0951
_refine_ls_wR_factor_obs 0.0914
_reflns_number_observed 2017
_reflns_number_total 2282
_reflns_observed_criterion >2sigma(I)
_cod_data_source_file ic981011k_6.cif
_cod_data_source_block LH9709
_cod_depositor_comments
;
The following automatic conversions were performed:

'_refine_ls_weighting_scheme' value 'calc
w=1/[\s^2^(Fo^2^)+(0.0458P)^2^+0.9239P] where P=(Fo^2^+2Fc^2^)/3' was
changed to 'calc'. New tag '_refine_ls_weighting_details' was
created. The value of the new tag was set to
'w=1/[\s^2^(Fo^2^)+(0.0458P)^2^+0.9239P] where P=(Fo^2^+2Fc^2^)/3'.

Automatic conversion script
Id: cif_fix_values 3143 2015-03-26 13:38:13Z robertas 
;
_cod_original_cell_volume 1373.3(2)
_cod_database_code 4322003

loop_
_symmetry_equiv_pos_as_xyz
'x, y, z'
'-x+1/2, y+1/2, -z+1/2'
'-x, -y, -z'
'x-1/2, -y-1/2, z-1/2'

loop_
_atom_site_aniso_label
_atom_site_aniso_U_11
_atom_site_aniso_U_22
_atom_site_aniso_U_33
_atom_site_aniso_U_23
_atom_site_aniso_U_13
_atom_site_aniso_U_12
Zn 0.0323(3) 0.0258(2) 0.0290(3) 0.00036(15) -0.0043(2) 0.00032(15)
O1 0.0422(12) 0.0289(11) 0.0350(12) 0.0032(9) 0.0019(10) 0.0048(9)
O2 0.0426(13) 0.0316(12) 0.0353(12) 0.0016(10) -0.0126(10) -0.0037(10)
O3 0.0401(12) 0.0355(12) 0.0342(12) 0.0032(10) 0.0015(10) 0.0058(10)
O4 0.0390(12) 0.0327(12) 0.0340(11) -0.0006(9) -0.0089(9) 0.0004(10)
O5 0.0384(12) 0.0273(11) 0.0354(11) 0.0038(9) -0.0065(9) -0.0030(9)
C5 0.0280(14) 0.029(2) 0.0261(14) 0.0001(12) 0.0005(11) -0.0015(11)
C6 0.0322(15) 0.0282(15) 0.0247(14) -0.0004(12) 0.0022(12) -0.0024(12)
O6 0.0387(12) 0.0348(12) 0.0339(11) 0.0033(9) -0.0058(10) -0.0090(9)
C7 0.032(2) 0.029(2) 0.033(2) 0.0012(13) 0.0033(12) -0.0009(12)
C8 0.0273(14) 0.0292(15) 0.0284(15) 0.0024(12) 0.0039(12) 0.0008(11)
O8 0.0375(12) 0.0360(12) 0.0363(12) 0.0068(9) -0.0096(10) -0.0077(9)
C9 0.057(2) 0.032(2) 0.053(2) 0.007(2) -0.016(2) -0.005(2)
O10 0.0391(12) 0.0240(11) 0.0451(13) 0.0003(9) -0.0111(10) 0.0007(9)
C10 0.0293(15) 0.028(2) 0.033(2) 0.0017(12) -0.0010(12) -0.0041(12)
C11 0.0293(15) 0.029(2) 0.035(2) 0.0003(12) -0.0002(13) -0.0019(12)
O11 0.0495(14) 0.0298(12) 0.0455(14) -0.0026(10) -0.0178(11) -0.0043(10)
C12 0.0281(15) 0.029(2) 0.041(2) 0.0012(13) 0.0000(13) 0.0004(12)
C13 0.0297(15) 0.0270(15) 0.040(2) 0.0030(13) -0.0038(13) 0.0003(12)
O13 0.0489(14) 0.0340(12) 0.0498(14) -0.0020(10) -0.0237(12) 0.0032(10)
C14 0.046(2) 0.031(2) 0.069(3) -0.001(2) -0.013(2) 0.0070(15)

loop_
_atom_site_label
_atom_site_type_symbol
_atom_site_fract_x
_atom_site_fract_y
_atom_site_fract_z
_atom_site_U_iso_or_equiv
_atom_site_thermal_displace_type
_atom_site_occupancy
_atom_site_calc_flag
_atom_site_refinement_flags
_atom_site_disorder_group
Zn Zn 0.03994(4) 0.12466(3) 0.21060(4) 0.0293(2) Uani 1 d . .
O1 O 0.2260(3) 0.09247(14) 0.1054(2) 0.0354(5) Uani 1 d D .
H1A H 0.2257(52) 0.1168(24) 0.0226(19) 0.064(14) Uiso 1 d D .
H1B H 0.2537(44) 0.0387(8) 0.0952(42) 0.053(12) Uiso 1 d D .
O2 O 0.1536(3) 0.08547(14) 0.3900(2) 0.0371(5) Uani 1 d D .
H2A H 0.2335(38) 0.1146(29) 0.4270(54) 0.104(21) Uiso 1 d D .
H2B H 0.1646(50) 0.0307(7) 0.4096(45) 0.065(13) Uiso 1 d D .
O3 O -0.1458(3) 0.16017(14) 0.3221(2) 0.0366(5) Uani 1 d D .
H3A H -0.1791(53) 0.2134(10) 0.3239(51) 0.081(16) Uiso 1 d D .
H3B H -0.1417(50) 0.1311(22) 0.4010(22) 0.058(13) Uiso 1 d D .
O4 O -0.0730(3) 0.16506(14) 0.0333(2) 0.0357(5) Uani 1 d D .
H4A H -0.1514(30) 0.1349(22) -0.0042(41) 0.060(13) Uiso 1 d D .
H4B H -0.0916(46) 0.2200(6) 0.0210(41) 0.053(12) Uiso 1 d D .
O5 O -0.0671(2) 0.00263(13) 0.1796(2) 0.0341(5) Uani 1 d . .
C5 C -0.0549(3) -0.0656(2) 0.2338(3) 0.0278(6) Uani 1 d . .
C6 C -0.1337(3) -0.1494(2) 0.2161(3) 0.0283(6) Uani 1 d . .
O6 O -0.2407(2) -0.17639(14) 0.1391(2) 0.0361(5) Uani 1 d . .
C7 C -0.0378(3) -0.1828(2) 0.3253(3) 0.0315(6) Uani 1 d . .
C8 C 0.0411(3) -0.1059(2) 0.3490(3) 0.0282(6) Uani 1 d . .
O8 O 0.1452(2) -0.08013(14) 0.4302(2) 0.0371(5) Uani 1 d . .
C9 C -0.0260(5) -0.2663(2) 0.3885(4) 0.0481(9) Uani 1 d . .
H9A H -0.1161(5) -0.2979(2) 0.3629(4) 0.072 Uiso 1 d R .
H9B H -0.0156(5) -0.2607(2) 0.4862(4) 0.072 Uiso 1 d R .
H9C H 0.0616(5) -0.2947(2) 0.3573(4) 0.072 Uiso 1 d R .
O10 O 0.1417(3) 0.24625(13) 0.2538(2) 0.0366(5) Uani 1 d . .
C10 C 0.0923(3) 0.3167(2) 0.2321(3) 0.0303(6) Uani 1 d . .
C11 C 0.1215(3) 0.4008(2) 0.2949(3) 0.0310(7) Uani 1 d . .
O11 O 0.2110(3) 0.42702(14) 0.3889(2) 0.0425(6) Uani 1 d . .
C12 C 0.0052(3) 0.4359(2) 0.2046(3) 0.0328(7) Uani 1 d . .
C13 C -0.0263(3) 0.3582(2) 0.1374(3) 0.0326(7) Uani 1 d . .
O13 O -0.1145(3) 0.33287(15) 0.0425(3) 0.0453(6) Uani 1 d . .
C14 C -0.0603(4) 0.5208(2) 0.1897(4) 0.0498(9) Uani 1 d . .
H14A H 0.0204(4) 0.5613(2) 0.1932(4) 0.075 Uiso 1 d R .
H14B H -0.1256(4) 0.5311(2) 0.2629(4) 0.075 Uiso 1 d R .
H14C H -0.1183(4) 0.5251(2) 0.1036(4) 0.075 Uiso 1 d R .

loop_
_atom_type_symbol
_atom_type_description
_atom_type_scat_dispersion_real
_atom_type_scat_dispersion_imag
_atom_type_scat_source
C C 0.0181 0.0091 'International Tables Vol C Tables 4.2.6.8 and 6.1.1.4'
H H 0.0000 0.0000 'International Tables Vol C Tables 4.2.6.8 and 6.1.1.4'
O O 0.0492 0.0322 'International Tables Vol C Tables 4.2.6.8 and 6.1.1.4'
Zn Zn -1.5491 0.6778 'International Tables Vol C Tables 4.2.6.8 and 6.1.1.4'

loop_
_geom_angle_atom_site_label_1
_geom_angle_atom_site_label_2
_geom_angle_atom_site_label_3
_geom_angle
_geom_angle_site_symmetry_1
_geom_angle_site_symmetry_3
_geom_angle_publ_flag
O4 Zn O1 90.74(9) . . ?
O4 Zn O2 179.30(9) . . ?
O1 Zn O2 89.58(9) . . ?
O4 Zn O3 90.25(9) . . ?
O1 Zn O3 178.14(9) . . ?
O2 Zn O3 89.42(9) . . ?
O4 Zn O10 93.16(9) . . ?
O1 Zn O10 89.45(9) . . ?
O2 Zn O10 86.22(9) . . ?
O3 Zn O10 88.92(9) . . ?
O4 Zn O5 88.96(8) . . ?
O1 Zn O5 93.26(9) . . ?
O2 Zn O5 91.64(8) . . ?
O3 Zn O5 88.33(9) . . ?
O10 Zn O5 176.54(9) . . ?
C5 O5 Zn 135.9(2) . . ?
O5 C5 C8 137.6(3) . . ?
O5 C5 C6 135.9(3) . . ?
C8 C5 C6 86.5(2) . . ?
O6 C6 C7 135.6(3) . . ?
O6 C6 C5 134.4(3) . . ?
C7 C6 C5 90.1(2) . . ?
C8 C7 C6 93.3(2) . . ?
C8 C7 C9 133.9(3) . . ?
C6 C7 C9 132.8(3) . . ?
O8 C8 C7 136.2(3) . . ?
O8 C8 C5 133.7(3) . . ?
C7 C8 C5 90.1(2) . . ?
C10 O10 Zn 130.9(2) . . ?
O10 C10 C11 135.1(3) . . ?
O10 C10 C13 137.6(3) . . ?
C11 C10 C13 87.2(2) . . ?
O11 C11 C12 136.2(3) . . ?
O11 C11 C10 133.7(3) . . ?
C12 C11 C10 90.0(2) . . ?
C11 C12 C13 93.2(2) . . ?
C11 C12 C14 133.1(3) . . ?
C13 C12 C14 133.8(3) . . ?
O13 C13 C12 136.4(3) . . ?
O13 C13 C10 134.0(3) . . ?
C12 C13 C10 89.5(2) . . ?

loop_
_geom_bond_atom_site_label_1
_geom_bond_atom_site_label_2
_geom_bond_distance
_geom_bond_site_symmetry_2
_geom_bond_publ_flag
Zn O4 2.050(2) . ?
Zn O1 2.053(2) . ?
Zn O2 2.063(2) . ?
Zn O3 2.099(2) . ?
Zn O10 2.170(2) . ?
Zn O5 2.178(2) . ?
O5 C5 1.214(4) . ?
C5 C8 1.511(4) . ?
C5 C6 1.512(4) . ?
C6 O6 1.246(4) . ?
C6 C7 1.424(4) . ?
C7 C8 1.423(4) . ?
C7 C9 1.471(4) . ?
C8 O8 1.244(4) . ?
O10 C10 1.220(4) . ?
C10 C11 1.493(4) . ?
C10 C13 1.506(4) . ?
C11 O11 1.246(4) . ?
C11 C12 1.424(4) . ?
C12 C13 1.424(4) . ?
C12 C14 1.478(4) . ?
C13 O13 1.240(4) . ?
